data_4067618
loop_
_publ_author_name
'Guo, Li-hua'
'Gao, Hai-yang'
'Zhang, Ling'
'Zhu, Fang-ming'
'Wu, Qing'

_publ_section_title
;
 An Unsymmetrical Iron(II) Bis(imino)pyridyl Catalyst for Ethylene
 Polymerization: Effect of a Bulky Ortho Substituent on the
 Thermostability and Molecular Weight of Polyethylene
;
_journal_issue 9
_journal_name_full Organometallics
_journal_page_first 2118
_journal_paper_doi 10.1021/om9010356
_journal_volume 29
_journal_year 2010
_chemical_formula_sum 'C41 H45 Cl2 Fe N3 O'
_chemical_formula_weight 722.55
_chemical_name_systematic
; 
 ? 
;
_space_group_IT_number 15
_symmetry_cell_setting monoclinic
_symmetry_space_group_name_Hall '-C 2yc'
_symmetry_space_group_name_H-M 'C 1 2/c 1'
_atom_sites_solution_hydrogens geom
_atom_sites_solution_primary direct
_atom_sites_solution_secondary difmap
_audit_creation_method SHELXL-97
_cell_angle_alpha 90.00
_cell_angle_beta 120.484(3)
_cell_angle_gamma 90.00
_cell_formula_units_Z 8
_cell_length_a 34.408(6)
_cell_length_b 12.714(2)
_cell_length_c 19.460(3)
_cell_measurement_reflns_used 8050
_cell_measurement_temperature 173(2)
_cell_measurement_theta_max 27.10
_cell_measurement_theta_min 1.37
_cell_volume 7336(2)
_computing_cell_refinement 'Bruker SMART'
_computing_data_collection 'Bruker SMART'
_computing_data_reduction 'Bruker SMART'
_computing_molecular_graphics 'Bruker SHELXTL'
_computing_publication_material 'Bruker SHELXTL'
_computing_structure_refinement 'SHELXL-97 (Sheldrick, 1997)'
_computing_structure_solution 'SHELXS-97 (Sheldrick, 1990)'
_diffrn_ambient_temperature 173(2)
_diffrn_measured_fraction_theta_full 0.995
_diffrn_measured_fraction_theta_max 0.995
_diffrn_measurement_device_type 'CCD area detector'
_diffrn_measurement_method 'phi and omega scans'
_diffrn_radiation_monochromator graphite
_diffrn_radiation_source 'fine-focus sealed tube'
_diffrn_radiation_type MoK\a
_diffrn_radiation_wavelength 0.71073
_diffrn_reflns_av_R_equivalents 0.0779
_diffrn_reflns_av_sigmaI/netI 0.1009
_diffrn_reflns_limit_h_max 44
_diffrn_reflns_limit_h_min -37
_diffrn_reflns_limit_k_max 16
_diffrn_reflns_limit_k_min -16
_diffrn_reflns_limit_l_max 21
_diffrn_reflns_limit_l_min -24
_diffrn_reflns_number 23922
_diffrn_reflns_theta_full 27.10
_diffrn_reflns_theta_max 27.10
_diffrn_reflns_theta_min 1.37
_exptl_absorpt_coefficient_mu 0.593
_exptl_absorpt_correction_T_max 0.8422
_exptl_absorpt_correction_T_min 0.7559
_exptl_absorpt_correction_type multi-scan
_exptl_crystal_colour blue
_exptl_crystal_density_diffrn 1.308
_exptl_crystal_density_method 'not measured'
_exptl_crystal_description block
_exptl_crystal_F_000 3040
_exptl_crystal_size_max 0.50
_exptl_crystal_size_mid 0.40
_exptl_crystal_size_min 0.30
_refine_diff_density_max 1.672
_refine_diff_density_min -0.698
_refine_diff_density_rms 0.169
_refine_ls_extinction_method none
_refine_ls_goodness_of_fit_ref 1.016
_refine_ls_hydrogen_treatment geom
_refine_ls_matrix_type full
_refine_ls_number_parameters 398
_refine_ls_number_reflns 8050
_refine_ls_number_restraints 0
_refine_ls_restrained_S_all 1.016
_refine_ls_R_factor_all 0.1341
_refine_ls_R_factor_gt 0.0661
_refine_ls_shift/su_max 0.001
_refine_ls_shift/su_mean 0.000
_refine_ls_structure_factor_coef Fsqd
_refine_ls_weighting_details 'calc w=1/[\s^2^(Fo^2^)+(0.1178P)^2^+0.0000P] where P=(Fo^2^+2Fc^2^)/3'
_refine_ls_weighting_scheme calc
_refine_ls_wR_factor_gt 0.1692
_refine_ls_wR_factor_ref 0.2117
_reflns_number_gt 4461
_reflns_number_total 8050
_reflns_threshold_expression >2sigma(I)
_cod_data_source_file om9010356_si_002.cif
_cod_data_source_block 1
_cod_original_sg_symbol_H-M C2/c
_cod_database_code 4067618

loop_
_symmetry_equiv_pos_as_xyz
'x, y, z'
'-x, y, -z+1/2'
'x+1/2, y+1/2, z'
'-x+1/2, y+1/2, -z+1/2'
'-x, -y, -z'
'x, -y, z-1/2'
'-x+1/2, -y+1/2, -z'
'x+1/2, -y+1/2, z-1/2'

loop_
_atom_site_label
_atom_site_type_symbol
_atom_site_fract_x
_atom_site_fract_y
_atom_site_fract_z
_atom_site_U_iso_or_equiv
_atom_site_adp_type
_atom_site_occupancy
_atom_site_symmetry_multiplicity
_atom_site_calc_flag
_atom_site_refinement_flags
Fe1 Fe 0.677729(19) 0.55641(5) 0.78530(3) 0.02078(19) Uani 1 1 d .
Cl1 Cl 0.69637(4) 0.73309(9) 0.78884(6) 0.0323(3) Uani 1 1 d .
Cl2 Cl 0.65655(4) 0.47177(10) 0.86318(7) 0.0366(3) Uani 1 1 d .
N2 N 0.68972(11) 0.5155(3) 0.69407(19) 0.0207(8) Uani 1 1 d .
N3 N 0.74949(11) 0.4998(3) 0.84567(19) 0.0195(8) Uani 1 1 d .
N1 N 0.60988(11) 0.5666(3) 0.6693(2) 0.0235(8) Uani 1 1 d .
C1 C 0.56679(13) 0.5917(4) 0.6616(2) 0.0241(10) Uani 1 1 d .
C2 C 0.54138(14) 0.5111(4) 0.6686(2) 0.0254(10) Uani 1 1 d .
C3 C 0.55608(16) 0.3993(4) 0.6791(3) 0.0392(12) Uani 1 1 d .
H3A H 0.5338 0.3551 0.6827 0.059 Uiso 1 1 calc R
H3B H 0.5854 0.3920 0.7281 0.059 Uiso 1 1 calc R
H3C H 0.5587 0.3770 0.6334 0.059 Uiso 1 1 calc R
C4 C 0.50030(15) 0.5381(4) 0.6618(2) 0.0306(11) Uani 1 1 d .
H4A H 0.4825 0.4841 0.6660 0.037 Uiso 1 1 calc R
C5 C 0.48446(15) 0.6400(4) 0.6491(3) 0.0316(11) Uani 1 1 d .
C6 C 0.43903(15) 0.6649(5) 0.6397(3) 0.0408(13) Uani 1 1 d .
H6A H 0.4333 0.7406 0.6312 0.061 Uiso 1 1 calc R
H6B H 0.4389 0.6437 0.6880 0.061 Uiso 1 1 calc R
H6C H 0.4154 0.6265 0.5937 0.061 Uiso 1 1 calc R
C7 C 0.51089(16) 0.7176(4) 0.6436(3) 0.0328(11) Uani 1 1 d .
H7A H 0.5003 0.7881 0.6350 0.039 Uiso 1 1 calc R
C8 C 0.55241(14) 0.6964(4) 0.6502(3) 0.0291(11) Uani 1 1 d .
C9 C 0.58035(16) 0.7831(4) 0.6421(3) 0.0372(12) Uani 1 1 d .
H9A H 0.6125 0.7596 0.6735 0.045 Uiso 1 1 calc R
C10 C 0.57777(19) 0.8877(4) 0.6787(4) 0.0548(16) Uani 1 1 d .
H10A H 0.5966 0.9400 0.6724 0.082 Uiso 1 1 calc R
H10B H 0.5886 0.8777 0.7355 0.082 Uiso 1 1 calc R
H10C H 0.5465 0.9122 0.6516 0.082 Uiso 1 1 calc R
C11 C 0.5699(2) 0.7984(6) 0.5576(4) 0.0704(9) Uani 1 1 d .
C12 C 0.5272(2) 0.8316(6) 0.4978(4) 0.0704(9) Uani 1 1 d .
H12A H 0.5041 0.8419 0.5102 0.084 Uiso 1 1 calc R
C13 C 0.5181(2) 0.8498(6) 0.4210(4) 0.0704(9) Uani 1 1 d .
H13A H 0.4894 0.8756 0.3819 0.084 Uiso 1 1 calc R
C14 C 0.5500(2) 0.8310(6) 0.4009(4) 0.0704(9) Uani 1 1 d .
H14A H 0.5434 0.8409 0.3477 0.084 Uiso 1 1 calc R
C15 C 0.5920(2) 0.7973(6) 0.4593(4) 0.0704(9) Uani 1 1 d .
H15A H 0.6144 0.7835 0.4455 0.084 Uiso 1 1 calc R
C16 C 0.6024(2) 0.7831(6) 0.5370(4) 0.0704(9) Uani 1 1 d .
H16A H 0.6321 0.7627 0.5765 0.084 Uiso 1 1 calc R
C17 C 0.61101(15) 0.5405(4) 0.6063(3) 0.0281(10) Uani 1 1 d .
C18 C 0.57026(15) 0.5245(5) 0.5248(3) 0.0400(13) Uani 1 1 d .
H18A H 0.5429 0.5405 0.5265 0.060 Uiso 1 1 calc R
H18B H 0.5692 0.4513 0.5083 0.060 Uiso 1 1 calc R
H18C H 0.5721 0.5713 0.4866 0.060 Uiso 1 1 calc R
C19 C 0.65673(14) 0.5215(4) 0.6178(2) 0.0269(10) Uani 1 1 d .
C20 C 0.66572(16) 0.5134(4) 0.5555(3) 0.0298(11) Uani 1 1 d .
H20A H 0.6420 0.5179 0.5015 0.036 Uiso 1 1 calc R
C21 C 0.71023(15) 0.4986(4) 0.5745(3) 0.0273(10) Uani 1 1 d .
H21A H 0.7174 0.4936 0.5334 0.033 Uiso 1 1 calc R
C22 C 0.74368(15) 0.4914(3) 0.6530(3) 0.0245(10) Uani 1 1 d .
H22A H 0.7741 0.4804 0.6668 0.029 Uiso 1 1 calc R
C23 C 0.73261(14) 0.5005(3) 0.7125(2) 0.0209(9) Uani 1 1 d .
C24 C 0.76531(14) 0.4879(3) 0.7988(2) 0.0200(9) Uani 1 1 d .
C25 C 0.81286(14) 0.4592(4) 0.8240(2) 0.0259(10) Uani 1 1 d .
H25A H 0.8306 0.4533 0.8822 0.039 Uiso 1 1 calc R
H25B H 0.8260 0.5137 0.8063 0.039 Uiso 1 1 calc R
H25C H 0.8132 0.3917 0.8000 0.039 Uiso 1 1 calc R
C26 C 0.77578(13) 0.4689(3) 0.9282(2) 0.0194(9) Uani 1 1 d .
C27 C 0.77673(14) 0.3622(3) 0.9446(2) 0.0226(9) Uani 1 1 d .
C28 C 0.75338(17) 0.2823(4) 0.8780(3) 0.0323(11) Uani 1 1 d .
H28A H 0.7385 0.3186 0.8265 0.048 Uiso 1 1 calc R
H28B H 0.7308 0.2439 0.8847 0.048 Uiso 1 1 calc R
H28C H 0.7757 0.2327 0.8799 0.048 Uiso 1 1 calc R
C29 C 0.80034(15) 0.3287(4) 1.0241(3) 0.0277(10) Uani 1 1 d .
H29A H 0.8008 0.2560 1.0359 0.033 Uiso 1 1 calc R
C30 C 0.82281(14) 0.3995(4) 1.0853(2) 0.0268(10) Uani 1 1 d .
C31 C 0.84998(17) 0.3630(4) 1.1717(3) 0.0398(13) Uani 1 1 d .
H31A H 0.8477 0.2863 1.1739 0.060 Uiso 1 1 calc R
H31B H 0.8380 0.3961 1.2026 0.060 Uiso 1 1 calc R
H31C H 0.8817 0.3830 1.1941 0.060 Uiso 1 1 calc R
C32 C 0.82131(14) 0.5057(4) 1.0673(2) 0.0234(10) Uani 1 1 d .
H32A H 0.8365 0.5544 1.1098 0.028 Uiso 1 1 calc R
C33 C 0.79833(13) 0.5441(3) 0.9889(2) 0.0209(9) Uani 1 1 d .
C34 C 0.80056(14) 0.6570(3) 0.9681(2) 0.0231(10) Uani 1 1 d .
H34A H 0.7703 0.6768 0.9223 0.028 Uiso 1 1 calc R
C35 C 0.81199(16) 0.7338(4) 1.0370(3) 0.0324(11) Uani 1 1 d .
H35A H 0.7898 0.7263 1.0540 0.049 Uiso 1 1 calc R
H35B H 0.8113 0.8061 1.0190 0.049 Uiso 1 1 calc R
H35C H 0.8421 0.7180 1.0819 0.049 Uiso 1 1 calc R
C36 C 0.83486(14) 0.6694(3) 0.9415(2) 0.0220(9) Uani 1 1 d .
C37 C 0.82556(16) 0.7334(4) 0.8768(3) 0.0287(10) Uani 1 1 d .
H37A H 0.7975 0.7695 0.8494 0.034 Uiso 1 1 calc R
C38 C 0.85661(18) 0.7453(4) 0.8521(3) 0.0370(12) Uani 1 1 d .
H38A H 0.8499 0.7899 0.8082 0.044 Uiso 1 1 calc R
C39 C 0.89724(18) 0.6928(4) 0.8908(3) 0.0414(13) Uani 1 1 d .
H39A H 0.9183 0.7003 0.8733 0.050 Uiso 1 1 calc R
C40 C 0.90719(16) 0.6294(4) 0.9552(3) 0.0394(12) Uani 1 1 d .
H40A H 0.9353 0.5936 0.9823 0.047 Uiso 1 1 calc R
C41 C 0.87627(14) 0.6179(4) 0.9805(3) 0.0301(11) Uani 1 1 d .
H41A H 0.8835 0.5743 1.0251 0.036 Uiso 1 1 calc R
O1 O 0.539(2) 1.035(6) 0.320(4) 1.23(7) Uiso 1 1 d .

loop_
_atom_site_aniso_label
_atom_site_aniso_U_11
_atom_site_aniso_U_22
_atom_site_aniso_U_33
_atom_site_aniso_U_23
_atom_site_aniso_U_13
_atom_site_aniso_U_12
Fe1 0.0197(3) 0.0269(4) 0.0162(3) -0.0020(2) 0.0094(2) -0.0009(3)
Cl1 0.0325(6) 0.0263(6) 0.0254(6) 0.0014(4) 0.0054(5) -0.0016(5)
Cl2 0.0332(6) 0.0544(8) 0.0259(6) 0.0064(5) 0.0178(5) -0.0033(6)
N2 0.0206(18) 0.026(2) 0.0133(16) -0.0062(14) 0.0069(14) -0.0049(15)
N3 0.0194(18) 0.021(2) 0.0142(17) 0.0006(14) 0.0060(14) -0.0049(15)
N1 0.0205(18) 0.029(2) 0.0198(18) -0.0033(15) 0.0092(15) -0.0035(16)
C1 0.014(2) 0.035(3) 0.016(2) -0.0062(18) 0.0027(17) 0.0009(19)
C2 0.023(2) 0.033(3) 0.017(2) -0.0058(18) 0.0078(18) -0.002(2)
C3 0.031(3) 0.032(3) 0.048(3) -0.008(2) 0.015(2) -0.004(2)
C4 0.025(2) 0.044(3) 0.019(2) -0.003(2) 0.0082(19) -0.005(2)
C5 0.020(2) 0.049(3) 0.021(2) -0.006(2) 0.0070(19) 0.005(2)
C6 0.027(3) 0.057(4) 0.038(3) 0.004(3) 0.016(2) 0.009(2)
C7 0.025(2) 0.036(3) 0.031(3) 0.004(2) 0.009(2) 0.009(2)
C8 0.020(2) 0.036(3) 0.022(2) 0.002(2) 0.0039(18) -0.002(2)
C9 0.021(2) 0.035(3) 0.046(3) 0.003(2) 0.010(2) 0.000(2)
C10 0.045(3) 0.038(3) 0.080(4) -0.007(3) 0.030(3) -0.008(3)
C11 0.0456(15) 0.104(2) 0.0605(17) 0.0117(16) 0.0259(14) -0.0212(16)
C12 0.0456(15) 0.104(2) 0.0605(17) 0.0117(16) 0.0259(14) -0.0212(16)
C13 0.0456(15) 0.104(2) 0.0605(17) 0.0117(16) 0.0259(14) -0.0212(16)
C14 0.0456(15) 0.104(2) 0.0605(17) 0.0117(16) 0.0259(14) -0.0212(16)
C15 0.0456(15) 0.104(2) 0.0605(17) 0.0117(16) 0.0259(14) -0.0212(16)
C16 0.0456(15) 0.104(2) 0.0605(17) 0.0117(16) 0.0259(14) -0.0212(16)
C17 0.024(2) 0.033(3) 0.022(2) -0.0028(19) 0.0086(19) -0.003(2)
C18 0.027(3) 0.065(4) 0.018(2) -0.009(2) 0.005(2) -0.003(2)
C19 0.023(2) 0.034(3) 0.022(2) -0.0052(19) 0.0103(19) -0.002(2)
C20 0.033(3) 0.034(3) 0.020(2) -0.0023(19) 0.013(2) -0.001(2)
C21 0.031(2) 0.031(3) 0.024(2) -0.0021(19) 0.017(2) -0.003(2)
C22 0.024(2) 0.025(2) 0.028(2) -0.0035(19) 0.0162(19) -0.0052(19)
C23 0.020(2) 0.021(2) 0.020(2) -0.0038(17) 0.0092(18) -0.0024(18)
C24 0.023(2) 0.016(2) 0.021(2) -0.0024(17) 0.0108(18) -0.0049(18)
C25 0.023(2) 0.033(3) 0.022(2) -0.0047(19) 0.0119(18) -0.003(2)
C26 0.015(2) 0.026(2) 0.015(2) 0.0001(16) 0.0065(16) 0.0020(17)
C27 0.020(2) 0.026(2) 0.021(2) -0.0005(18) 0.0098(18) -0.0043(18)
C28 0.038(3) 0.025(3) 0.032(3) -0.003(2) 0.017(2) -0.002(2)
C29 0.029(2) 0.029(3) 0.028(2) 0.0080(19) 0.016(2) 0.001(2)
C30 0.024(2) 0.038(3) 0.019(2) 0.0033(19) 0.0112(19) -0.002(2)
C31 0.037(3) 0.048(3) 0.022(2) 0.011(2) 0.006(2) -0.003(2)
C32 0.020(2) 0.034(3) 0.014(2) -0.0043(18) 0.0074(17) -0.0057(19)
C33 0.0159(19) 0.030(3) 0.018(2) -0.0001(18) 0.0093(17) -0.0023(18)
C34 0.021(2) 0.025(2) 0.021(2) -0.0036(18) 0.0094(18) -0.0002(18)
C35 0.032(3) 0.031(3) 0.030(2) -0.008(2) 0.013(2) -0.001(2)
C36 0.024(2) 0.018(2) 0.023(2) -0.0050(17) 0.0113(19) -0.0065(18)
C37 0.032(3) 0.026(3) 0.030(2) -0.001(2) 0.017(2) 0.003(2)
C38 0.052(3) 0.029(3) 0.042(3) 0.000(2) 0.032(3) -0.003(2)
C39 0.046(3) 0.038(3) 0.057(3) -0.004(3) 0.038(3) -0.009(3)
C40 0.024(3) 0.044(3) 0.051(3) -0.002(3) 0.019(2) -0.004(2)
C41 0.023(2) 0.037(3) 0.026(2) -0.001(2) 0.009(2) -0.004(2)

loop_
_atom_type_symbol
_atom_type_description
_atom_type_scat_dispersion_real
_atom_type_scat_dispersion_imag
_atom_type_scat_source
C C 0.0033 0.0016 'International Tables Vol C Tables 4.2.6.8 and 6.1.1.4'
H H 0.0000 0.0000 'International Tables Vol C Tables 4.2.6.8 and 6.1.1.4'
N N 0.0061 0.0033 'International Tables Vol C Tables 4.2.6.8 and 6.1.1.4'
O O 0.0106 0.0060 'International Tables Vol C Tables 4.2.6.8 and 6.1.1.4'
Cl Cl 0.1484 0.1585 'International Tables Vol C Tables 4.2.6.8 and 6.1.1.4'
Fe Fe 0.3463 0.8444 'International Tables Vol C Tables 4.2.6.8 and 6.1.1.4'

loop_
_geom_angle_atom_site_label_1
_geom_angle_atom_site_label_2
_geom_angle_atom_site_label_3
_geom_angle
_geom_angle_publ_flag
N2 Fe1 N3 74.05(13) ?
N2 Fe1 Cl2 136.34(11) ?
N3 Fe1 Cl2 98.02(9) ?
N2 Fe1 N1 73.55(13) yes
N3 Fe1 N1 146.71(12) yes
Cl2 Fe1 N1 100.02(10) ?
N2 Fe1 Cl1 95.50(10) yes
N3 Fe1 Cl1 94.61(9) yes
Cl2 Fe1 Cl1 128.14(5) yes
N1 Fe1 Cl1 95.90(10) yes
C19 N2 C23 120.3(3) ?
C19 N2 Fe1 120.5(3) ?
C23 N2 Fe1 118.3(3) ?
C24 N3 C26 120.4(3) ?
C24 N3 Fe1 114.5(3) ?
C26 N3 Fe1 124.9(2) ?
C17 N1 C1 118.8(4) ?
C17 N1 Fe1 114.6(3) ?
C1 N1 Fe1 126.5(3) ?
C2 C1 C8 121.7(4) ?
C2 C1 N1 119.1(4) ?
C8 C1 N1 119.2(4) ?
C4 C2 C1 117.7(4) ?
C4 C2 C3 120.4(4) ?
C1 C2 C3 121.8(4) ?
C2 C3 H3A 109.5 ?
C2 C3 H3B 109.5 ?
H3A C3 H3B 109.5 ?
C2 C3 H3C 109.5 ?
H3A C3 H3C 109.5 ?
H3B C3 H3C 109.5 ?
C5 C4 C2 122.6(4) ?
C5 C4 H4A 118.7 ?
C2 C4 H4A 118.7 ?
C4 C5 C7 117.9(4) ?
C4 C5 C6 120.6(5) ?
C7 C5 C6 121.4(5) ?
C5 C6 H6A 109.5 ?
C5 C6 H6B 109.5 ?
H6A C6 H6B 109.5 ?
C5 C6 H6C 109.5 ?
H6A C6 H6C 109.5 ?
H6B C6 H6C 109.5 ?
C5 C7 C8 122.6(4) ?
C5 C7 H7A 118.7 ?
C8 C7 H7A 118.7 ?
C7 C8 C1 117.5(4) ?
C7 C8 C9 121.5(4) ?
C1 C8 C9 121.0(4) ?
C11 C9 C8 113.1(4) ?
C11 C9 C10 110.9(5) ?
C8 C9 C10 113.1(4) ?
C11 C9 H9A 106.4 ?
C8 C9 H9A 106.4 ?
C10 C9 H9A 106.4 ?
C9 C10 H10A 109.5 ?
C9 C10 H10B 109.5 ?
H10A C10 H10B 109.5 ?
C9 C10 H10C 109.5 ?
H10A C10 H10C 109.5 ?
H10B C10 H10C 109.5 ?
C16 C11 C12 117.7(6) ?
C16 C11 C9 121.3(6) ?
C12 C11 C9 120.9(6) ?
C13 C12 C11 121.0(6) ?
C13 C12 H12A 119.5 ?
C11 C12 H12A 119.5 ?
C14 C13 C12 120.5(7) ?
C14 C13 H13A 119.7 ?
C12 C13 H13A 119.7 ?
C13 C14 C15 118.7(6) ?
C13 C14 H14A 120.6 ?
C15 C14 H14A 120.6 ?
C14 C15 C16 121.7(7) ?
C14 C15 H15A 119.1 ?
C16 C15 H15A 119.1 ?
C15 C16 C11 120.1(6) ?
C15 C16 H16A 119.9 ?
C11 C16 H16A 119.9 ?
N1 C17 C19 115.9(4) ?
N1 C17 C18 125.1(4) ?
C19 C17 C18 118.9(4) ?
C17 C18 H18A 109.5 ?
C17 C18 H18B 109.5 ?
H18A C18 H18B 109.5 ?
C17 C18 H18C 109.5 ?
H18A C18 H18C 109.5 ?
H18B C18 H18C 109.5 ?
N2 C19 C20 121.4(4) ?
N2 C19 C17 114.4(4) ?
C20 C19 C17 124.2(4) ?
C21 C20 C19 118.4(4) ?
C21 C20 H20A 120.8 ?
C19 C20 H20A 120.8 ?
C22 C21 C20 119.5(4) ?
C22 C21 H21A 120.3 ?
C20 C21 H21A 120.3 ?
C21 C22 C23 119.4(4) ?
C21 C22 H22A 120.3 ?
C23 C22 H22A 120.3 ?
N2 C23 C22 121.0(4) ?
N2 C23 C24 114.7(4) ?
C22 C23 C24 124.2(4) ?
N3 C24 C23 116.1(4) ?
N3 C24 C25 125.6(4) ?
C23 C24 C25 118.3(4) ?
C24 C25 H25A 109.5 ?
C24 C25 H25B 109.5 ?
H25A C25 H25B 109.5 ?
C24 C25 H25C 109.5 ?
H25A C25 H25C 109.5 ?
H25B C25 H25C 109.5 ?
C27 C26 C33 122.0(4) ?
C27 C26 N3 116.8(3) ?
C33 C26 N3 121.2(4) ?
C26 C27 C29 119.0(4) ?
C26 C27 C28 121.1(4) ?
C29 C27 C28 119.9(4) ?
C27 C28 H28A 109.5 ?
C27 C28 H28B 109.5 ?
H28A C28 H28B 109.5 ?
C27 C28 H28C 109.5 ?
H28A C28 H28C 109.5 ?
H28B C28 H28C 109.5 ?
C30 C29 C27 120.9(4) ?
C30 C29 H29A 119.6 ?
C27 C29 H29A 119.6 ?
C29 C30 C32 119.0(4) ?
C29 C30 C31 121.1(4) ?
C32 C30 C31 119.9(4) ?
C30 C31 H31A 109.5 ?
C30 C31 H31B 109.5 ?
H31A C31 H31B 109.5 ?
C30 C31 H31C 109.5 ?
H31A C31 H31C 109.5 ?
H31B C31 H31C 109.5 ?
C30 C32 C33 122.7(4) ?
C30 C32 H32A 118.6 ?
C33 C32 H32A 118.6 ?
C32 C33 C26 116.3(4) ?
C32 C33 C34 123.2(4) ?
C26 C33 C34 120.2(4) ?
C33 C34 C36 110.2(3) ?
C33 C34 C35 113.3(4) ?
C36 C34 C35 109.4(4) ?
C33 C34 H34A 107.9 ?
C36 C34 H34A 107.9 ?
C35 C34 H34A 107.9 ?
C34 C35 H35A 109.5 ?
C34 C35 H35B 109.5 ?
H35A C35 H35B 109.5 ?
C34 C35 H35C 109.5 ?
H35A C35 H35C 109.5 ?
H35B C35 H35C 109.5 ?
C41 C36 C37 118.1(4) ?
C41 C36 C34 121.5(4) ?
C37 C36 C34 120.4(4) ?
C38 C37 C36 120.9(4) ?
C38 C37 H37A 119.5 ?
C36 C37 H37A 119.5 ?
C39 C38 C37 120.2(5) ?
C39 C38 H38A 119.9 ?
C37 C38 H38A 119.9 ?
C38 C39 C40 119.8(5) ?
C38 C39 H39A 120.1 ?
C40 C39 H39A 120.1 ?
C39 C40 C41 120.1(5) ?
C39 C40 H40A 119.9 ?
C41 C40 H40A 119.9 ?
C40 C41 C36 120.9(4) ?
C40 C41 H41A 119.6 ?
C36 C41 H41A 119.6 ?

loop_
_geom_bond_atom_site_label_1
_geom_bond_atom_site_label_2
_geom_bond_distance
_geom_bond_publ_flag
Fe1 N2 2.083(3) yes
Fe1 N3 2.248(3) yes
Fe1 Cl2 2.2597(13) yes
Fe1 N1 2.284(3) yes
Fe1 Cl1 2.3275(14) yes
N2 C19 1.337(5) ?
N2 C23 1.344(5) ?
N3 C24 1.287(5) ?
N3 C26 1.441(5) ?
N1 C17 1.289(5) ?
N1 C1 1.448(5) ?
C1 C2 1.398(6) ?
C1 C8 1.399(6) ?
C2 C4 1.393(6) ?
C2 C3 1.488(7) ?
C3 H3A 0.9800 ?
C3 H3B 0.9800 ?
C3 H3C 0.9800 ?
C4 C5 1.378(7) ?
C4 H4A 0.9500 ?
C5 C7 1.383(7) ?
C5 C6 1.512(6) ?
C6 H6A 0.9800 ?
C6 H6B 0.9800 ?
C6 H6C 0.9800 ?
C7 C8 1.395(6) ?
C7 H7A 0.9500 ?
C8 C9 1.522(7) ?
C9 C11 1.508(8) ?
C9 C10 1.532(7) ?
C9 H9A 1.0000 ?
C10 H10A 0.9800 ?
C10 H10B 0.9800 ?
C10 H10C 0.9800 ?
C11 C16 1.381(9) ?
C11 C12 1.399(9) ?
C12 C13 1.383(8) ?
C12 H12A 0.9500 ?
C13 C14 1.359(9) ?
C13 H13A 0.9500 ?
C14 C15 1.377(9) ?
C14 H14A 0.9500 ?
C15 C16 1.377(9) ?
C15 H15A 0.9500 ?
C16 H16A 0.9500 ?
C17 C19 1.492(6) ?
C17 C18 1.506(6) ?
C18 H18A 0.9800 ?
C18 H18B 0.9800 ?
C18 H18C 0.9800 ?
C19 C20 1.400(6) ?
C20 C21 1.394(6) ?
C20 H20A 0.9500 ?
C21 C22 1.373(6) ?
C21 H21A 0.9500 ?
C22 C23 1.394(6) ?
C22 H22A 0.9500 ?
C23 C24 1.481(5) ?
C24 C25 1.495(6) ?
C25 H25A 0.9800 ?
C25 H25B 0.9800 ?
C25 H25C 0.9800 ?
C26 C27 1.390(6) ?
C26 C33 1.408(6) ?
C27 C29 1.400(6) ?
C27 C28 1.517(6) ?
C28 H28A 0.9800 ?
C28 H28B 0.9800 ?
C28 H28C 0.9800 ?
C29 C30 1.376(6) ?
C29 H29A 0.9500 ?
C30 C32 1.390(6) ?
C30 C31 1.524(6) ?
C31 H31A 0.9800 ?
C31 H31B 0.9800 ?
C31 H31C 0.9800 ?
C32 C33 1.401(6) ?
C32 H32A 0.9500 ?
C33 C34 1.504(6) ?
C34 C36 1.519(6) ?
C34 C35 1.540(6) ?
C34 H34A 1.0000 ?
C35 H35A 0.9800 ?
C35 H35B 0.9800 ?
C35 H35C 0.9800 ?
C36 C41 1.392(6) ?
C36 C37 1.392(6) ?
C37 C38 1.385(7) ?
C37 H37A 0.9500 ?
C38 C39 1.378(7) ?
C38 H38A 0.9500 ?
C39 C40 1.378(7) ?
C39 H39A 0.9500 ?
C40 C41 1.389(6) ?
C40 H40A 0.9500 ?
C41 H41A 0.9500 ?
